data_4105884
loop_
_publ_author_name
'Stephanie Seel'
'Tobias Thaler'
'Keishi Takatsu'
'Cong Zhang'
'Hendrik Zipse'
'Bernd F. Straub'
'Peter Mayer'
'Paul Knochel'

_publ_contact_author_address
;
Department Chemie
Ludwig-Maximilians Universit\"at
Butenandtstra\&se 5-13 (Haus F)
D-81377 M\"unchen
Bundesrepublik Deutschland
;
_publ_contact_author_email paul.knochel@cup.uni-muenchen.de
_publ_contact_author_fax '+49 089-2180-77680'
_publ_contact_author_name 'Paul Knochel'
_publ_section_title
;
 Highly Diastereoselective Arylations of Substituted Piperidines
;
_journal_name_full 'Journal of the American Chemical Society'
_journal_page_first 4774
_journal_page_last 4777
_journal_paper_doi 10.1021/ja201008e
_journal_volume 133
_journal_year 2011
_chemical_formula_moiety 'C18 H24 N2 O2'
_chemical_formula_sum 'C18 H24 N2 O2'
_chemical_formula_weight 300.395
_space_group_IT_number 2
_symmetry_cell_setting triclinic
_symmetry_Int_Tables_number 2
_symmetry_space_group_name_Hall '-P 1'
_symmetry_space_group_name_H-M 'P -1'
_atom_sites_solution_hydrogens geom
_atom_sites_solution_primary direct
_atom_sites_solution_secondary difmap
_audit_author_name 'P. Mayer'
_audit_block_code C18H24N2O2_no240_knochel
_audit_creation_date
;
'Tue Dec 08 07:38:05 2009'
;
_audit_creation_method 'form98_non/compatible with shelxl97-2'
_audit_update_record 08-Dec-09
_cell_angle_alpha 76.283(7)
_cell_angle_beta 85.876(6)
_cell_angle_gamma 77.838(7)
_cell_formula_units_Z 2
_cell_length_a 6.3135(4)
_cell_length_b 10.2813(10)
_cell_length_c 13.8719(10)
_cell_measurement_reflns_used 1899
_cell_measurement_temperature 173(2)
_cell_measurement_theta_max 26.2489
_cell_measurement_theta_min 4.2265
_cell_volume 854.90(12)
_computing_cell_refinement
;
CrysAlisPro, Oxford Diffraction Ltd.,
Version 1.171.33.41 (release 06-05-2009 CrysAlis171 .NET)
(compiled May  6 2009,17:20:42)
;
_computing_data_collection
;
CrysAlisPro, Oxford Diffraction Ltd.,
Version 1.171.33.41 (release 06-05-2009 CrysAlis171 .NET)
(compiled May  6 2009,17:20:42)
;
_computing_data_reduction
;
CrysAlisPro, Oxford Diffraction Ltd.,
Version 1.171.33.41 (release 06-05-2009 CrysAlis171 .NET)
(compiled May  6 2009,17:20:42)
;
_computing_structure_refinement
;
Sheldrick, G. M. (2008).
<i>Acta Cryst.</i> A<b>64</b>, 112--122.
;
_computing_structure_solution
;
A. Altomare, M. C. Burla, M. Camalli, G. L. Cascarano, C. Giacovazzo, A.
Guagliardi, A. G. G. Moliterni, G. Polidori, R. Spagna: SIR97: a new tool for
crystal structure determination and refinement; J. Appl. Crystallogr. 1999,
32, 115-119.
;
_diffrn_ambient_temperature 173(2)
_diffrn_detector_area_resol_mean 15.9809
_diffrn_measured_fraction_theta_full 0.985
_diffrn_measured_fraction_theta_max 0.985
_diffrn_measurement_details
;
  1 omega  -62.00  -32.00   1.0000   50.0000
omega____ theta____ kappa____ phi______ frames
    -      -20.2931  179.0000  120.0000 30

  2 omega  -71.00   11.00   1.0000   50.0000
omega____ theta____ kappa____ phi______ frames
    -      -20.2931  111.0000  126.0000 82

  3 omega  -72.00  -41.00   1.0000   50.0000
omega____ theta____ kappa____ phi______ frames
    -      -20.2931  111.0000  -53.0000 31

  4 omega   -1.00   95.00   1.0000   50.0000
omega____ theta____ kappa____ phi______ frames
    -       21.3869   38.0000  120.0000 96

  5 omega   38.00   97.00   1.0000   50.0000
omega____ theta____ kappa____ phi______ frames
    -       21.3869  179.0000    0.0000 59

  6 omega   -6.00   95.00   1.0000   50.0000
omega____ theta____ kappa____ phi______ frames
    -       21.3869   38.0000   30.0000 101

;
_diffrn_measurement_device 'CCD camera on \k-goniostat'
_diffrn_measurement_device_type 'Oxford XCalibur'
_diffrn_measurement_method '\w scans'
_diffrn_orient_matrix_UB_11 0.0227915518
_diffrn_orient_matrix_UB_12 -0.0666601189
_diffrn_orient_matrix_UB_13 -0.0091332871
_diffrn_orient_matrix_UB_21 -0.0223532389
_diffrn_orient_matrix_UB_22 -0.0277022211
_diffrn_orient_matrix_UB_23 0.0506482607
_diffrn_orient_matrix_UB_31 -0.1104164599
_diffrn_orient_matrix_UB_32 0.0068284635
_diffrn_orient_matrix_UB_33 -0.0108553931
_diffrn_radiation_collimation '0.5 mm collimator'
_diffrn_radiation_monochromator graphite
_diffrn_radiation_source 'fine-focus sealed tube'
_diffrn_radiation_type MoK\a
_diffrn_radiation_wavelength 0.71073
_diffrn_reflns_av_R_equivalents 0.0355
_diffrn_reflns_av_sigmaI/netI 0.0856
_diffrn_reflns_limit_h_max 7
_diffrn_reflns_limit_h_min -7
_diffrn_reflns_limit_k_max 12
_diffrn_reflns_limit_k_min -8
_diffrn_reflns_limit_l_max 17
_diffrn_reflns_limit_l_min -17
_diffrn_reflns_number 5884
_diffrn_reflns_theta_full 26.33
_diffrn_reflns_theta_max 26.33
_diffrn_reflns_theta_min 4.24
_diffrn_source_current 40_mA
_diffrn_source_power 2.00_kW
_diffrn_source_type 'Spellman generator'
_diffrn_source_voltage 50_kV
_exptl_absorpt_coefficient_mu 0.076
_exptl_absorpt_correction_T_max 1.00000
_exptl_absorpt_correction_T_min 0.72269
_exptl_absorpt_correction_type multi-scan
_exptl_absorpt_process_details
;
CrysAlisPro, Oxford Diffraction Ltd.,
Version 1.171.33.41 (release 06-05-2009 CrysAlis171 .NET)
(compiled May  6 2009,17:20:42)
empirical absorption correction using spherical harmonics,
 implemented in SCALE3 ABSPACK scaling algorithm.
;
_exptl_crystal_colour colourless
_exptl_crystal_density_diffrn 1.16698(16)
_exptl_crystal_description rod
_exptl_crystal_F_000 324
_exptl_crystal_size_max 0.60
_exptl_crystal_size_mid 0.13
_exptl_crystal_size_min 0.07
_refine_diff_density_max 0.163
_refine_diff_density_min -0.141
_refine_diff_density_rms 0.033
_refine_ls_extinction_method none
_refine_ls_goodness_of_fit_ref 0.830
_refine_ls_hydrogen_treatment constr
_refine_ls_matrix_type full
_refine_ls_number_parameters 203
_refine_ls_number_reflns 3435
_refine_ls_number_restraints 0
_refine_ls_restrained_S_all 0.830
_refine_ls_R_factor_all 0.0887
_refine_ls_R_factor_gt 0.0427
_refine_ls_shift/su_max 0.000
_refine_ls_shift/su_mean 0.000
_refine_ls_structure_factor_coef Fsqd
_refine_ls_weighting_details 'calc w=1/[\s^2^(Fo^2^)+(0.0371P)^2^+0.0000P] where P=(Fo^2^+2Fc^2^)/3'
_refine_ls_weighting_scheme calc
_refine_ls_wR_factor_gt 0.0812
_refine_ls_wR_factor_ref 0.0891
_reflns_number_gt 1872
_reflns_number_total 3435
_reflns_threshold_expression >2sigma(I)
_cod_data_source_file ja201008e_si_002.cif
_cod_data_source_block no240
_cod_database_code 4105884

loop_
_symmetry_equiv_pos_as_xyz
'x, y, z'
'-x, -y, -z'

loop_
_atom_site_label
_atom_site_type_symbol
_atom_site_fract_x
_atom_site_fract_y
_atom_site_fract_z
_atom_site_U_iso_or_equiv
_atom_site_adp_type
_atom_site_occupancy
_atom_site_symmetry_multiplicity
_atom_site_calc_flag
_atom_site_refinement_flags
O1 O 0.32659(16) 0.19231(11) 0.21095(8) 0.0351(3) Uani 1 1 d .
O2 O 0.66249(17) 0.24509(12) 0.18135(8) 0.0390(3) Uani 1 1 d .
N1 N 0.35682(19) 0.40966(13) 0.18254(9) 0.0300(3) Uani 1 1 d .
N2 N 0.4486(3) 0.36379(17) 0.62619(12) 0.0514(4) Uani 1 1 d .
C1 C 0.4665(3) 0.27901(17) 0.19136(11) 0.0297(4) Uani 1 1 d .
C2 C 0.4759(2) 0.52132(17) 0.15700(12) 0.0338(4) Uani 1 1 d .
H2A H 0.6248 0.4864 0.1344 0.041 Uiso 1 1 calc R
H2B H 0.4865 0.5562 0.2168 0.041 Uiso 1 1 calc R
C3 C 0.3640(3) 0.63790(18) 0.07530(13) 0.0408(5) Uani 1 1 d .
H3A H 0.4240 0.6230 0.0100 0.049 Uiso 1 1 calc R
H3B H 0.3964 0.7249 0.0831 0.049 Uiso 1 1 calc R
C4 C 0.1180(3) 0.65022(18) 0.07683(12) 0.0375(4) Uani 1 1 d .
H4 H 0.0858 0.5901 0.0350 0.045 Uiso 1 1 calc R
C5 C 0.0438(2) 0.59523(17) 0.18287(12) 0.0351(4) Uani 1 1 d .
H5A H -0.1165 0.6160 0.1876 0.042 Uiso 1 1 calc R
H5B H 0.0998 0.6405 0.2284 0.042 Uiso 1 1 calc R
C6 C 0.1266(2) 0.44017(16) 0.21389(11) 0.0306(4) Uani 1 1 d .
H6 H 0.0434 0.3957 0.1769 0.037 Uiso 1 1 calc R
C7 C 0.0019(3) 0.7961(2) 0.03230(14) 0.0592(6) Uani 1 1 d .
H7A H 0.0269 0.8569 0.0732 0.089 Uiso 1 1 calc R
H7B H -0.1539 0.7990 0.0304 0.089 Uiso 1 1 calc R
H7C H 0.0583 0.8260 -0.0352 0.089 Uiso 1 1 calc R
C8 C 0.0922(2) 0.38404(17) 0.32423(12) 0.0311(4) Uani 1 1 d .
C9 C 0.2260(2) 0.39845(16) 0.39393(12) 0.0318(4) Uani 1 1 d .
H9 H 0.3435 0.4438 0.3729 0.038 Uiso 1 1 calc R
C10 C 0.1902(2) 0.34727(17) 0.49445(12) 0.0322(4) Uani 1 1 d .
C11 C 0.0191(3) 0.27913(18) 0.52659(13) 0.0412(5) Uani 1 1 d .
H11 H -0.0052 0.2436 0.5953 0.049 Uiso 1 1 calc R
C12 C -0.1136(3) 0.26446(19) 0.45686(14) 0.0461(5) Uani 1 1 d .
H12 H -0.2312 0.2192 0.4777 0.055 Uiso 1 1 calc R
C13 C -0.0770(2) 0.31509(18) 0.35679(13) 0.0390(5) Uani 1 1 d .
H13 H -0.1683 0.3027 0.3096 0.047 Uiso 1 1 calc R
C14 C 0.3329(3) 0.35959(18) 0.56713(13) 0.0376(4) Uani 1 1 d .
C15 C 0.4067(3) 0.04535(17) 0.24928(13) 0.0375(4) Uani 1 1 d .
C16 C 0.5227(3) 0.0237(2) 0.34581(14) 0.0599(6) Uani 1 1 d .
H16A H 0.6578 0.0580 0.3319 0.090 Uiso 1 1 calc R
H16B H 0.5556 -0.0741 0.3773 0.090 Uiso 1 1 calc R
H16C H 0.4294 0.0731 0.3905 0.090 Uiso 1 1 calc R
C17 C 0.1984(3) -0.0100(2) 0.26851(16) 0.0553(6) Uani 1 1 d .
H17A H 0.1099 0.0297 0.3194 0.083 Uiso 1 1 calc R
H17B H 0.2339 -0.1097 0.2915 0.083 Uiso 1 1 calc R
H17C H 0.1173 0.0143 0.2070 0.083 Uiso 1 1 calc R
C18 C 0.5475(3) -0.0182(2) 0.17284(16) 0.0609(6) Uani 1 1 d .
H18A H 0.4699 0.0052 0.1104 0.091 Uiso 1 1 calc R
H18B H 0.5817 -0.1177 0.1969 0.091 Uiso 1 1 calc R
H18C H 0.6822 0.0169 0.1616 0.091 Uiso 1 1 calc R

loop_
_atom_site_aniso_label
_atom_site_aniso_U_11
_atom_site_aniso_U_22
_atom_site_aniso_U_33
_atom_site_aniso_U_23
_atom_site_aniso_U_13
_atom_site_aniso_U_12
O1 0.0314(6) 0.0304(7) 0.0451(7) -0.0066(6) -0.0019(5) -0.0118(5)
O2 0.0270(7) 0.0453(8) 0.0460(7) -0.0120(6) 0.0019(5) -0.0092(6)
N1 0.0259(7) 0.0298(8) 0.0356(8) -0.0072(6) 0.0026(6) -0.0094(6)
N2 0.0687(11) 0.0531(11) 0.0410(10) -0.0147(8) -0.0029(8) -0.0263(9)
C1 0.0307(10) 0.0350(10) 0.0256(9) -0.0062(8) -0.0021(7) -0.0119(8)
C2 0.0351(10) 0.0374(11) 0.0350(10) -0.0114(8) 0.0055(7) -0.0195(8)
C3 0.0510(12) 0.0342(11) 0.0401(11) -0.0090(8) 0.0051(8) -0.0165(9)
C4 0.0438(11) 0.0356(11) 0.0332(10) -0.0070(8) -0.0022(8) -0.0087(8)
C5 0.0324(10) 0.0348(10) 0.0402(10) -0.0115(8) 0.0003(8) -0.0087(8)
C6 0.0254(9) 0.0354(10) 0.0331(9) -0.0088(8) -0.0017(7) -0.0094(7)
C7 0.0623(13) 0.0473(13) 0.0554(13) 0.0017(10) 0.0057(10) -0.0008(10)
C8 0.0265(9) 0.0304(10) 0.0376(10) -0.0085(8) 0.0028(7) -0.0083(7)
C9 0.0324(9) 0.0309(10) 0.0359(10) -0.0102(8) 0.0052(7) -0.0136(8)
C10 0.0349(10) 0.0296(10) 0.0353(10) -0.0107(8) 0.0043(8) -0.0111(8)
C11 0.0464(11) 0.0446(12) 0.0324(10) -0.0046(8) 0.0097(8) -0.0169(9)
C12 0.0366(11) 0.0565(13) 0.0483(12) -0.0066(10) 0.0070(9) -0.0249(9)
C13 0.0307(10) 0.0442(12) 0.0445(11) -0.0081(9) 0.0001(8) -0.0156(8)
C14 0.0485(11) 0.0351(11) 0.0326(10) -0.0091(8) 0.0074(9) -0.0174(9)
C15 0.0362(10) 0.0288(10) 0.0467(11) -0.0054(8) -0.0011(8) -0.0082(8)
C16 0.0720(14) 0.0478(13) 0.0555(13) 0.0029(10) -0.0158(11) -0.0142(11)
C17 0.0496(12) 0.0400(12) 0.0775(15) -0.0082(10) 0.0036(10) -0.0193(9)
C18 0.0663(14) 0.0437(13) 0.0780(15) -0.0263(11) 0.0169(11) -0.0144(10)

loop_
_atom_type_symbol
_atom_type_description
_atom_type_scat_dispersion_real
_atom_type_scat_dispersion_imag
_atom_type_scat_source
C C 0.0033 0.0016 'International Tables Vol C Tables 4.2.6.8 and 6.1.1.4'
H H 0.0000 0.0000 'International Tables Vol C Tables 4.2.6.8 and 6.1.1.4'
N N 0.0061 0.0033 'International Tables Vol C Tables 4.2.6.8 and 6.1.1.4'
O O 0.0106 0.0060 'International Tables Vol C Tables 4.2.6.8 and 6.1.1.4'

loop_
_geom_angle_atom_site_label_1
_geom_angle_atom_site_label_2
_geom_angle_atom_site_label_3
_geom_angle
C1 O1 C15 120.11(12)
C1 N1 C2 119.42(13)
C1 N1 C6 121.19(13)
C2 N1 C6 118.63(13)
O2 C1 O1 125.02(15)
O2 C1 N1 124.82(15)
O1 C1 N1 110.15(13)
N1 C2 C3 111.32(13)
N1 C2 H2A 109.4
C3 C2 H2A 109.4
N1 C2 H2B 109.4
C3 C2 H2B 109.4
H2A C2 H2B 108.0
C2 C3 C4 112.95(13)
C2 C3 H3A 109.0
C4 C3 H3A 109.0
C2 C3 H3B 109.0
C4 C3 H3B 109.0
H3A C3 H3B 107.8
C5 C4 C7 113.43(14)
C5 C4 C3 108.40(13)
C7 C4 C3 111.64(15)
C5 C4 H4 107.7
C7 C4 H4 107.7
C3 C4 H4 107.7
C4 C5 C6 110.31(13)
C4 C5 H5A 109.6
C6 C5 H5A 109.6
C4 C5 H5B 109.6
C6 C5 H5B 109.6
H5A C5 H5B 108.1
N1 C6 C8 112.25(12)
N1 C6 C5 108.27(13)
C8 C6 C5 112.38(13)
N1 C6 H6 107.9
C8 C6 H6 107.9
C5 C6 H6 107.9
C4 C7 H7A 109.5
C4 C7 H7B 109.5
H7A C7 H7B 109.5
C4 C7 H7C 109.5
H7A C7 H7C 109.5
H7B C7 H7C 109.5
C9 C8 C13 118.64(15)
C9 C8 C6 121.64(14)
C13 C8 C6 119.72(15)
C8 C9 C10 120.58(15)
C8 C9 H9 119.7
C10 C9 H9 119.7
C9 C10 C11 120.43(16)
C9 C10 C14 120.58(15)
C11 C10 C14 118.96(15)
C12 C11 C10 118.85(16)
C12 C11 H11 120.6
C10 C11 H11 120.6
C11 C12 C13 120.56(16)
C11 C12 H12 119.7
C13 C12 H12 119.7
C12 C13 C8 120.92(16)
C12 C13 H13 119.5
C8 C13 H13 119.5
N2 C14 C10 177.26(19)
O1 C15 C18 111.46(14)
O1 C15 C16 109.12(14)
C18 C15 C16 112.72(15)
O1 C15 C17 102.56(13)
C18 C15 C17 109.96(16)
C16 C15 C17 110.55(15)
C15 C16 H16A 109.5
C15 C16 H16B 109.5
H16A C16 H16B 109.5
C15 C16 H16C 109.5
H16A C16 H16C 109.5
H16B C16 H16C 109.5
C15 C17 H17A 109.5
C15 C17 H17B 109.5
H17A C17 H17B 109.5
C15 C17 H17C 109.5
H17A C17 H17C 109.5
H17B C17 H17C 109.5
C15 C18 H18A 109.5
C15 C18 H18B 109.5
H18A C18 H18B 109.5
C15 C18 H18C 109.5
H18A C18 H18C 109.5
H18B C18 H18C 109.5

loop_
_geom_bond_atom_site_label_1
_geom_bond_atom_site_label_2
_geom_bond_distance
O1 C1 1.3531(19)
O1 C15 1.4687(19)
O2 C1 1.2201(17)
N1 C1 1.357(2)
N1 C2 1.4633(19)
N1 C6 1.4772(18)
N2 C14 1.150(2)
C2 C3 1.528(2)
C2 H2A 0.9900
C2 H2B 0.9900
C3 C4 1.530(2)
C3 H3A 0.9900
C3 H3B 0.9900
C4 C5 1.523(2)
C4 C7 1.527(2)
C4 H4 1.0000
C5 C6 1.535(2)
C5 H5A 0.9900
C5 H5B 0.9900
C6 C8 1.519(2)
C6 H6 1.0000
C7 H7A 0.9800
C7 H7B 0.9800
C7 H7C 0.9800
C8 C9 1.381(2)
C8 C13 1.395(2)
C9 C10 1.389(2)
C9 H9 0.9500
C10 C11 1.400(2)
C10 C14 1.443(2)
C11 C12 1.378(2)
C11 H11 0.9500
C12 C13 1.383(2)
C12 H12 0.9500
C13 H13 0.9500
C15 C18 1.513(2)
C15 C16 1.520(2)
C15 C17 1.523(2)
C16 H16A 0.9800
C16 H16B 0.9800
C16 H16C 0.9800
C17 H17A 0.9800
C17 H17B 0.9800
C17 H17C 0.9800
C18 H18A 0.9800
C18 H18B 0.9800
C18 H18C 0.9800

loop_
_geom_torsion_atom_site_label_1
_geom_torsion_atom_site_label_2
_geom_torsion_atom_site_label_3
_geom_torsion_atom_site_label_4
_geom_torsion
C15 O1 C1 O2 17.3(2)
C15 O1 C1 N1 -163.87(13)
C2 N1 C1 O2 1.5(2)
C6 N1 C1 O2 -168.44(15)
C2 N1 C1 O1 -177.37(13)
C6 N1 C1 O1 12.72(19)
C1 N1 C2 C3 133.59(14)
C6 N1 C2 C3 -56.25(18)
N1 C2 C3 C4 29.8(2)
C2 C3 C4 C5 27.7(2)
C2 C3 C4 C7 153.34(15)
C7 C4 C5 C6 166.98(15)
C3 C4 C5 C6 -68.43(18)
C1 N1 C6 C8 62.1(2)
C2 N1 C6 C8 -107.89(16)
C1 N1 C6 C5 -173.27(13)
C2 N1 C6 C5 16.74(18)
C4 C5 C6 N1 45.16(18)
C4 C5 C6 C8 169.72(13)
N1 C6 C8 C9 44.7(2)
C5 C6 C8 C9 -77.63(19)
N1 C6 C8 C13 -134.77(16)
C5 C6 C8 C13 102.90(18)
C13 C8 C9 C10 -1.1(2)
C6 C8 C9 C10 179.45(15)
C8 C9 C10 C11 0.6(2)
C8 C9 C10 C14 178.59(16)
C9 C10 C11 C12 -0.3(3)
C14 C10 C11 C12 -178.37(16)
C10 C11 C12 C13 0.6(3)
C11 C12 C13 C8 -1.1(3)
C9 C8 C13 C12 1.3(3)
C6 C8 C13 C12 -179.18(15)
C9 C10 C14 N2 -119(4)
C11 C10 C14 N2 59(4)
C1 O1 C15 C18 -66.95(19)
C1 O1 C15 C16 58.19(19)
C1 O1 C15 C17 175.45(14)
